data_4107608
loop_
_publ_author_name
'Maria Schlangen'
'Johannes Neugebauer'
'Markus Reiher'
'Detlef Schr\"oder'
'Jes\'us Pitarch L\'opez'
'Marco Haryono'
'Frank W. Heinemann'
'Andreas Grohmann'
'Helmut Schwarz'

_publ_contact_author
;                                                    
        Prof. Dr. A. GROHMANN
        Technische Universit\"at Berlin
        Fakult\"at II       
        Institut f\"ur Chemie, Sekr. C2
        Str. des 17. Juni 135
        D-10623 Berlin
        Bundesrepublik Deutschland                             
;
_publ_contact_author_email andreas.grohmann@chem.tu-berlin.de
_publ_contact_author_fax '049 30 314 22168'
_publ_contact_author_phone '049 30 314 79877'
_publ_section_title
;
 Gas-Phase C-H and N-H Bond Activation by a High Valent Nitrido-Iron
 Dication and NH-Transfer to Activated Olefins
;
_journal_name_full 'Journal of the American Chemical Society'
_journal_page_first 4285
_journal_page_last 4294
_journal_paper_doi 10.1021/ja075617w
_journal_volume 130
_journal_year 2008
_chemical_formula_moiety 'C13 H25 Fe N8, F6 P, H2 O, Br'
_chemical_formula_sum 'C13 H27 Br F6 Fe N8 O P'
_chemical_formula_weight 592.16
_chemical_name_systematic
; 
 ? 
;
_space_group_IT_number 2
_symmetry_cell_setting triclinic
_symmetry_space_group_name_Hall '-P 1'
_symmetry_space_group_name_H-M 'P -1'
_atom_sites_solution_hydrogens 'geom except water bound hydrogens difmap'
_atom_sites_solution_primary direct
_atom_sites_solution_secondary difmap
_audit_creation_method SHELXL-97
_cell_angle_alpha 74.476(2)
_cell_angle_beta 85.090(2)
_cell_angle_gamma 89.894(2)
_cell_formula_units_Z 2
_cell_length_a 7.6579(2)
_cell_length_b 10.7787(2)
_cell_length_c 13.3012(3)
_cell_measurement_reflns_used 162
_cell_measurement_temperature 100(2)
_cell_measurement_theta_max 20.00
_cell_measurement_theta_min 6.00
_cell_volume 1053.72(4)
_computing_cell_refinement 'EVALCCD (Duisenberg, 2003)'
_computing_data_collection 'COLLECT (Bruker-Nonius, 2002)'
_computing_data_reduction 'EVALCCD (Duisenberg, 2003)'
_computing_molecular_graphics 'SHELXTL 6.12 (Bruker AXS, 2002)'
_computing_publication_material 'SHELXTL 6.12 (Bruker AXS, 2002)'
_computing_structure_refinement 'SHELXTL 6.12 (Bruker AXS, 2002)'
_computing_structure_solution 'SHELXTL 6.12 (Bruker AXS, 2002)'
_diffrn_ambient_temperature 100(2)
_diffrn_detector_area_resol_mean 9
_diffrn_measured_fraction_theta_full 0.997
_diffrn_measured_fraction_theta_max 0.997
_diffrn_measurement_device_type 'Bruker-Nonius KappaCCD'
_diffrn_measurement_method
; 
 \w-scans with 2.0 \% and 20 sec per frame
;
_diffrn_radiation_monochromator graphite
_diffrn_radiation_source 'fine-focus sealed tube'
_diffrn_radiation_type MoK\a
_diffrn_radiation_wavelength 0.71073
_diffrn_reflns_av_R_equivalents 0.0699
_diffrn_reflns_av_sigmaI/netI 0.0513
_diffrn_reflns_limit_h_max 10
_diffrn_reflns_limit_h_min -10
_diffrn_reflns_limit_k_max 14
_diffrn_reflns_limit_k_min -12
_diffrn_reflns_limit_l_max 17
_diffrn_reflns_limit_l_min -17
_diffrn_reflns_number 22821
_diffrn_reflns_theta_full 28.28
_diffrn_reflns_theta_max 28.28
_diffrn_reflns_theta_min 3.82
_exptl_absorpt_coefficient_mu 2.764
_exptl_absorpt_correction_T_max 0.719
_exptl_absorpt_correction_T_min 0.450
_exptl_absorpt_correction_type multi-scan
_exptl_absorpt_process_details
;
 multi-scan from symmetry-related measurements 
 Sortav (Blessing 1995)
;
_exptl_crystal_colour red
_exptl_crystal_density_diffrn 1.866
_exptl_crystal_description block
_exptl_crystal_F_000 598
_exptl_crystal_size_max 0.28
_exptl_crystal_size_mid 0.24
_exptl_crystal_size_min 0.12
_refine_diff_density_max 0.909
_refine_diff_density_min -0.660
_refine_diff_density_rms 0.119
_refine_ls_extinction_method none
_refine_ls_goodness_of_fit_ref 1.087
_refine_ls_hydrogen_treatment constr
_refine_ls_matrix_type full
_refine_ls_number_parameters 282
_refine_ls_number_reflns 5229
_refine_ls_number_restraints 0
_refine_ls_restrained_S_all 1.087
_refine_ls_R_factor_all 0.0586
_refine_ls_R_factor_gt 0.0404
_refine_ls_shift/su_max 0.001
_refine_ls_shift/su_mean 0.000
_refine_ls_structure_factor_coef Fsqd
_refine_ls_weighting_details 'calc w=1/[\s^2^(Fo^2^)+(0.0417P)^2^+1.4783P] where P=(Fo^2^+2Fc^2^)/3'
_refine_ls_weighting_scheme calc
_refine_ls_wR_factor_gt 0.0909
_refine_ls_wR_factor_ref 0.0971
_reflns_number_gt 4193
_reflns_number_total 5229
_reflns_threshold_expression >2sigma(I)
_cod_data_source_file ja075617w-file002.cif
_cod_data_source_block jp0206
_cod_original_sg_symbol_Hall -P1
_cod_database_code 4107608

loop_
_symmetry_equiv_pos_as_xyz
'x, y, z'
'-x, -y, -z'

loop_
_atom_site_label
_atom_site_type_symbol
_atom_site_fract_x
_atom_site_fract_y
_atom_site_fract_z
_atom_site_U_iso_or_equiv
_atom_site_adp_type
_atom_site_occupancy
_atom_site_symmetry_multiplicity
_atom_site_calc_flag
_atom_site_refinement_flags
Br1 Br 0.26261(4) 0.26420(3) 0.34472(2) 0.01421(9) Uani 1 1 d .
Fe1 Fe 0.20599(5) 0.64823(4) 0.81346(3) 0.00860(10) Uani 1 1 d .
N11 N 0.2263(3) 0.7329(2) 0.66175(19) 0.0094(5) Uani 1 1 d .
N12 N 0.0220(3) 0.7734(3) 0.8341(2) 0.0140(5) Uani 1 1 d .
H12A H -0.0811 0.7472 0.8146 0.017 Uiso 1 1 calc R
H12B H 0.0052 0.7666 0.9047 0.017 Uiso 1 1 calc R
N13 N 0.3950(3) 0.7680(3) 0.8258(2) 0.0145(5) Uani 1 1 d .
H13A H 0.4037 0.7585 0.8960 0.017 Uiso 1 1 calc R
H13B H 0.4988 0.7409 0.7994 0.017 Uiso 1 1 calc R
N14 N 0.3783(3) 0.5127(3) 0.7991(2) 0.0146(5) Uani 1 1 d .
H14A H 0.4868 0.5396 0.8109 0.018 Uiso 1 1 calc R
H14B H 0.3476 0.4390 0.8513 0.018 Uiso 1 1 calc R
N15 N 0.0224(3) 0.5292(3) 0.7904(2) 0.0129(5) Uani 1 1 d .
H15A H -0.0037 0.4670 0.8524 0.016 Uiso 1 1 calc R
H15B H -0.0775 0.5755 0.7753 0.016 Uiso 1 1 calc R
N16 N 0.1769(3) 0.5768(3) 0.9638(2) 0.0135(5) Uani 1 1 d .
N17 N 0.2619(3) 0.4923(3) 1.0139(2) 0.0168(6) Uani 1 1 d .
N18 N 0.3372(4) 0.4121(3) 1.0681(2) 0.0256(7) Uani 1 1 d .
C11 C 0.2302(4) 0.8634(3) 0.6271(2) 0.0121(6) Uani 1 1 d .
C12 C 0.2401(4) 0.9245(3) 0.5206(2) 0.0166(6) Uani 1 1 d .
H12 H 0.2438 1.0158 0.4967 0.020 Uiso 1 1 calc R
C13 C 0.2443(5) 0.8511(3) 0.4496(2) 0.0186(7) Uani 1 1 d .
H13 H 0.2502 0.8918 0.3766 0.022 Uiso 1 1 calc R
C14 C 0.2399(4) 0.7184(3) 0.4855(2) 0.0172(6) Uani 1 1 d .
H14 H 0.2430 0.6673 0.4372 0.021 Uiso 1 1 calc R
C15 C 0.2309(4) 0.6597(3) 0.5926(2) 0.0107(6) Uani 1 1 d .
C16 C 0.0512(4) 0.9111(3) 0.7792(3) 0.0158(6) Uani 1 1 d .
H16B H 0.0506 0.9610 0.8318 0.019 Uiso 1 1 calc R
H16C H -0.0472 0.9409 0.7357 0.019 Uiso 1 1 calc R
C17 C 0.3815(4) 0.9070(3) 0.7749(3) 0.0152(6) Uani 1 1 d .
H17A H 0.4904 0.9375 0.7293 0.018 Uiso 1 1 calc R
H17B H 0.3719 0.9540 0.8296 0.018 Uiso 1 1 calc R
C18 C 0.2239(4) 0.9399(3) 0.7088(2) 0.0125(6) Uani 1 1 d .
C19 C 0.2331(4) 1.0857(3) 0.6590(3) 0.0174(6) Uani 1 1 d .
H19A H 0.1353 1.1107 0.6153 0.026 Uiso 1 1 calc R
H19B H 0.3443 1.1090 0.6156 0.026 Uiso 1 1 calc R
H19C H 0.2256 1.1307 0.7142 0.026 Uiso 1 1 calc R
C20 C 0.3955(4) 0.4790(3) 0.6986(2) 0.0131(6) Uani 1 1 d .
H20A H 0.4144 0.3853 0.7120 0.016 Uiso 1 1 calc R
H20B H 0.4998 0.5245 0.6554 0.016 Uiso 1 1 calc R
C21 C 0.0644(4) 0.4635(3) 0.7071(2) 0.0141(6) Uani 1 1 d .
H21A H -0.0347 0.4735 0.6627 0.017 Uiso 1 1 calc R
H21B H 0.0762 0.3703 0.7402 0.017 Uiso 1 1 calc R
C22 C 0.2333(4) 0.5143(3) 0.6369(2) 0.0108(6) Uani 1 1 d .
C23 C 0.2454(4) 0.4425(3) 0.5510(2) 0.0151(6) Uani 1 1 d .
H23A H 0.3539 0.4687 0.5055 0.023 Uiso 1 1 calc R
H23B H 0.1446 0.4637 0.5093 0.023 Uiso 1 1 calc R
H23C H 0.2454 0.3495 0.5835 0.023 Uiso 1 1 calc R
P1 P 0.70809(11) 0.17165(8) 0.87221(6) 0.01556(17) Uani 1 1 d .
F11 F 0.5716(3) 0.1810(2) 0.78629(17) 0.0281(5) Uani 1 1 d .
F12 F 0.8687(3) 0.1785(2) 0.78542(17) 0.0277(5) Uani 1 1 d .
F13 F 0.8447(3) 0.1614(2) 0.96013(18) 0.0350(5) Uani 1 1 d .
F14 F 0.5504(3) 0.1671(2) 0.96085(17) 0.0347(5) Uani 1 1 d .
F15 F 0.7152(3) 0.32593(19) 0.84723(17) 0.0247(4) Uani 1 1 d .
F16 F 0.7029(3) 0.0183(2) 0.89717(18) 0.0303(5) Uani 1 1 d .
O1 O 0.1956(4) 0.2524(3) 0.9232(3) 0.0430(8) Uani 1 1 d .
H1A H 0.0960 0.1923 0.9444 0.040 Uiso 1 1 d .
H1B H 0.2746 0.2059 0.9256 0.040 Uiso 1 1 d .

loop_
_atom_site_aniso_label
_atom_site_aniso_U_11
_atom_site_aniso_U_22
_atom_site_aniso_U_33
_atom_site_aniso_U_23
_atom_site_aniso_U_13
_atom_site_aniso_U_12
Br1 0.01133(15) 0.01503(16) 0.01624(16) -0.00381(12) -0.00228(11) 0.00149(11)
Fe1 0.0073(2) 0.0088(2) 0.0097(2) -0.00238(16) -0.00183(15) 0.00103(15)
N11 0.0080(11) 0.0078(11) 0.0122(12) -0.0017(9) -0.0028(9) 0.0013(9)
N12 0.0119(13) 0.0144(13) 0.0145(12) -0.0020(10) -0.0010(10) 0.0033(10)
N13 0.0119(13) 0.0136(13) 0.0176(13) -0.0024(11) -0.0051(10) 0.0008(10)
N14 0.0144(13) 0.0171(13) 0.0132(13) -0.0044(11) -0.0055(10) 0.0064(11)
N15 0.0095(12) 0.0129(12) 0.0160(13) -0.0039(10) 0.0006(9) 0.0005(10)
N16 0.0135(13) 0.0149(13) 0.0118(12) -0.0026(10) -0.0027(10) 0.0039(10)
N17 0.0150(13) 0.0215(14) 0.0146(13) -0.0072(11) 0.0016(10) -0.0019(11)
N18 0.0231(16) 0.0322(17) 0.0188(15) -0.0015(13) -0.0053(12) 0.0092(13)
C11 0.0086(14) 0.0107(14) 0.0177(15) -0.0045(12) -0.0035(11) -0.0010(11)
C12 0.0208(16) 0.0113(14) 0.0161(15) -0.0008(12) -0.0017(12) -0.0017(12)
C13 0.0266(18) 0.0183(16) 0.0092(14) -0.0003(12) -0.0037(12) 0.0005(14)
C14 0.0192(16) 0.0197(16) 0.0132(15) -0.0050(13) -0.0027(12) 0.0015(13)
C15 0.0048(13) 0.0131(14) 0.0152(14) -0.0054(12) -0.0012(10) -0.0011(11)
C16 0.0117(15) 0.0101(14) 0.0253(17) -0.0043(13) -0.0018(12) 0.0034(12)
C17 0.0127(15) 0.0113(14) 0.0229(16) -0.0051(13) -0.0069(12) 0.0004(12)
C18 0.0105(14) 0.0112(14) 0.0168(15) -0.0048(12) -0.0033(11) 0.0021(11)
C19 0.0204(17) 0.0110(14) 0.0225(16) -0.0064(13) -0.0060(13) 0.0018(12)
C20 0.0115(14) 0.0124(14) 0.0165(15) -0.0055(12) -0.0024(11) 0.0025(11)
C21 0.0122(15) 0.0143(15) 0.0169(15) -0.0065(12) 0.0006(11) -0.0034(12)
C22 0.0101(14) 0.0103(13) 0.0135(14) -0.0057(11) -0.0012(11) 0.0011(11)
C23 0.0166(15) 0.0135(15) 0.0172(15) -0.0083(12) 0.0005(12) 0.0010(12)
P1 0.0137(4) 0.0164(4) 0.0173(4) -0.0057(3) -0.0013(3) 0.0002(3)
F11 0.0309(12) 0.0269(11) 0.0321(12) -0.0137(9) -0.0163(9) 0.0025(9)
F12 0.0246(11) 0.0197(10) 0.0376(12) -0.0104(9) 0.0122(9) -0.0018(9)
F13 0.0300(12) 0.0452(15) 0.0366(13) -0.0177(11) -0.0191(10) 0.0089(10)
F14 0.0249(12) 0.0466(15) 0.0292(12) -0.0080(11) 0.0094(9) 0.0038(10)
F15 0.0253(11) 0.0164(10) 0.0368(12) -0.0148(9) -0.0036(9) 0.0005(8)
F16 0.0307(12) 0.0148(10) 0.0410(13) -0.0003(9) -0.0016(10) -0.0015(9)
O1 0.0331(16) 0.0268(15) 0.064(2) 0.0002(15) -0.0193(15) -0.0014(13)

loop_
_atom_type_symbol
_atom_type_description
_atom_type_scat_dispersion_real
_atom_type_scat_dispersion_imag
_atom_type_scat_source
C C 0.0033 0.0016 'International Tables Vol C Tables 4.2.6.8 and 6.1.1.4'
H H 0.0000 0.0000 'International Tables Vol C Tables 4.2.6.8 and 6.1.1.4'
N N 0.0061 0.0033 'International Tables Vol C Tables 4.2.6.8 and 6.1.1.4'
O O 0.0106 0.0060 'International Tables Vol C Tables 4.2.6.8 and 6.1.1.4'
F F 0.0171 0.0103 'International Tables Vol C Tables 4.2.6.8 and 6.1.1.4'
P P 0.1023 0.0942 'International Tables Vol C Tables 4.2.6.8 and 6.1.1.4'
Fe Fe 0.3463 0.8444 'International Tables Vol C Tables 4.2.6.8 and 6.1.1.4'
Br Br -0.2901 2.4595 'International Tables Vol C Tables 4.2.6.8 and 6.1.1.4'

loop_
_geom_angle_atom_site_label_1
_geom_angle_atom_site_label_2
_geom_angle_atom_site_label_3
_geom_angle
N16 Fe1 N11 175.60(11)
N16 Fe1 N13 91.32(11)
N11 Fe1 N13 87.52(11)
N16 Fe1 N12 86.36(11)
N11 Fe1 N12 89.42(10)
N13 Fe1 N12 91.22(11)
N16 Fe1 N15 92.50(11)
N11 Fe1 N15 88.78(10)
N13 Fe1 N15 175.89(11)
N12 Fe1 N15 90.53(11)
N16 Fe1 N14 90.99(11)
N11 Fe1 N14 93.30(10)
N13 Fe1 N14 92.05(11)
N12 Fe1 N14 175.84(11)
N15 Fe1 N14 86.38(11)
C11 N11 C15 120.5(3)
C11 N11 Fe1 119.9(2)
C15 N11 Fe1 119.6(2)
C16 N12 Fe1 118.76(19)
C16 N12 H12A 107.6
Fe1 N12 H12A 107.6
C16 N12 H12B 107.6
Fe1 N12 H12B 107.6
H12A N12 H12B 107.1
C17 N13 Fe1 118.99(19)
C17 N13 H13A 107.6
Fe1 N13 H13A 107.6
C17 N13 H13B 107.6
Fe1 N13 H13B 107.6
H13A N13 H13B 107.0
C20 N14 Fe1 117.20(19)
C20 N14 H14A 108.0
Fe1 N14 H14A 108.0
C20 N14 H14B 108.0
Fe1 N14 H14B 108.0
H14A N14 H14B 107.2
C21 N15 Fe1 117.35(19)
C21 N15 H15A 108.0
Fe1 N15 H15A 108.0
C21 N15 H15B 108.0
Fe1 N15 H15B 108.0
H15A N15 H15B 107.2
N17 N16 Fe1 125.8(2)
N18 N17 N16 175.3(3)
N11 C11 C12 120.6(3)
N11 C11 C18 117.9(3)
C12 C11 C18 121.5(3)
C13 C12 C11 119.4(3)
C13 C12 H12 120.3
C11 C12 H12 120.3
C14 C13 C12 119.6(3)
C14 C13 H13 120.2
C12 C13 H13 120.2
C13 C14 C15 119.7(3)
C13 C14 H14 120.1
C15 C14 H14 120.1
N11 C15 C14 120.1(3)
N11 C15 C22 117.6(3)
C14 C15 C22 122.3(3)
N12 C16 C18 113.7(2)
N12 C16 H16B 108.8
C18 C16 H16B 108.8
N12 C16 H16C 108.8
C18 C16 H16C 108.8
H16B C16 H16C 107.7
N13 C17 C18 113.6(2)
N13 C17 H17A 108.8
C18 C17 H17A 108.8
N13 C17 H17B 108.8
C18 C17 H17B 108.8
H17A C17 H17B 107.7
C11 C18 C19 112.4(3)
C11 C18 C16 110.3(2)
C19 C18 C16 106.7(2)
C11 C18 C17 110.0(2)
C19 C18 C17 106.8(2)
C16 C18 C17 110.5(3)
C18 C19 H19A 109.5
C18 C19 H19B 109.5
H19A C19 H19B 109.5
C18 C19 H19C 109.5
H19A C19 H19C 109.5
H19B C19 H19C 109.5
N14 C20 C22 112.7(2)
N14 C20 H20A 109.1
C22 C20 H20A 109.1
N14 C20 H20B 109.1
C22 C20 H20B 109.1
H20A C20 H20B 107.8
N15 C21 C22 114.1(2)
N15 C21 H21A 108.7
C22 C21 H21A 108.7
N15 C21 H21B 108.7
C22 C21 H21B 108.7
H21A C21 H21B 107.6
C15 C22 C20 108.9(2)
C15 C22 C23 112.6(2)
C20 C22 C23 107.2(2)
C15 C22 C21 111.2(2)
C20 C22 C21 110.8(2)
C23 C22 C21 106.1(2)
C22 C23 H23A 109.5
C22 C23 H23B 109.5
H23A C23 H23B 109.5
C22 C23 H23C 109.5
H23A C23 H23C 109.5
H23B C23 H23C 109.5
F16 P1 F11 90.27(12)
F16 P1 F12 90.03(12)
F11 P1 F12 90.67(12)
F16 P1 F14 90.91(13)
F11 P1 F14 90.69(13)
F12 P1 F14 178.34(13)
F16 P1 F15 179.47(13)
F11 P1 F15 90.15(12)
F12 P1 F15 89.65(11)
F14 P1 F15 89.41(12)
F16 P1 F13 89.44(13)
F11 P1 F13 179.38(14)
F12 P1 F13 89.87(13)
F14 P1 F13 88.77(13)
F15 P1 F13 90.15(12)
H1A O1 H1B 102.0

loop_
_geom_bond_atom_site_label_1
_geom_bond_atom_site_label_2
_geom_bond_distance
Fe1 N16 1.934(3)
Fe1 N11 1.972(2)
Fe1 N13 1.987(3)
Fe1 N12 2.001(3)
Fe1 N15 2.002(3)
Fe1 N14 2.002(3)
N11 C11 1.358(4)
N11 C15 1.361(4)
N12 C16 1.477(4)
N12 H12A 0.9200
N12 H12B 0.9200
N13 C17 1.477(4)
N13 H13A 0.9200
N13 H13B 0.9200
N14 C20 1.472(4)
N14 H14A 0.9200
N14 H14B 0.9200
N15 C21 1.480(4)
N15 H15A 0.9200
N15 H15B 0.9200
N16 N17 1.202(4)
N17 N18 1.156(4)
C11 C12 1.389(4)
C11 C18 1.528(4)
C12 C13 1.383(5)
C12 H12 0.9500
C13 C14 1.381(5)
C13 H13 0.9500
C14 C15 1.392(4)
C14 H14 0.9500
C15 C22 1.520(4)
C16 C18 1.534(4)
C16 H16B 0.9900
C16 H16C 0.9900
C17 C18 1.539(4)
C17 H17A 0.9900
C17 H17B 0.9900
C18 C19 1.533(4)
C19 H19A 0.9800
C19 H19B 0.9800
C19 H19C 0.9800
C20 C22 1.538(4)
C20 H20A 0.9900
C20 H20B 0.9900
C21 C22 1.539(4)
C21 H21A 0.9900
C21 H21B 0.9900
C22 C23 1.538(4)
C23 H23A 0.9800
C23 H23B 0.9800
C23 H23C 0.9800
P1 F16 1.596(2)
P1 F11 1.598(2)
P1 F12 1.601(2)
P1 F14 1.605(2)
P1 F15 1.606(2)
P1 F13 1.617(2)
O1 H1A 0.9742
O1 H1B 0.7826

loop_
_geom_hbond_atom_site_label_D
_geom_hbond_atom_site_label_H
_geom_hbond_atom_site_label_A
_geom_hbond_distance_DH
_geom_hbond_distance_HA
_geom_hbond_distance_DA
_geom_hbond_angle_DHA
_geom_hbond_site_symmetry_A
N12 H12A Br1 0.92 2.66 3.462(3) 145.9 2_566
N12 H12A N18 0.92 2.70 3.357(4) 129.3 2_567
N12 H12B F13 0.92 2.50 3.246(3) 138.2 2_667
N12 H12B O1 0.92 2.61 3.446(4) 152.0 2_567
N13 H13A F14 0.92 2.31 3.160(4) 153.9 2_667
N13 H13B N18 0.92 2.49 2.996(4) 114.6 2_667
N13 H13B Br1 0.92 2.54 3.397(3) 154.4 2_666
N14 H14A N18 0.92 2.35 3.155(4) 146.7 2_667
N14 H14A Br1 0.92 3.07 3.697(3) 126.8 2_666
N14 H14B O1 0.92 2.26 3.114(4) 154.3 .
N14 H14B N17 0.92 2.42 2.870(4) 110.1 .
N15 H15A N16 0.92 2.60 3.388(4) 143.4 2_567
N15 H15A N17 0.92 2.66 3.206(4) 118.8 2_567
N15 H15B Br1 0.92 2.54 3.386(3) 153.3 2_566
O1 H1A F13 0.97 1.94 2.820(4) 149.4 1_455
O1 H1B F14 0.78 2.22 2.908(4) 147.5 .
